data_4330547
loop_
_publ_author_name
'Vadapalli Chandrasekhar'
'Bani Mahanti'
'Priyanka Bandipalli'
'Kotamarthi Bhanuprakash'

_publ_contact_author_email vc@iitk.ac.in
_publ_section_title
;
 Cyclometalated Iridium(III) Complexes Containing Hydroxide/Chloride
 Ligands: Isolation of Heterobridged Dinuclear Iridium(III) Compounds
 Containing \m-OH and \m-Pyrazole Ligands
;
_journal_name_full 'Inorganic Chemistry'
_journal_page_first 10536
_journal_page_last 10547
_journal_paper_doi 10.1021/ic300694m
_journal_volume 51
_journal_year 2012
_chemical_formula_moiety 'C63 H52 Ir2 N6 O, C H2 Cl2'
_chemical_formula_sum 'C64 H54 Cl2 Ir2 N6 O'
_chemical_formula_weight 1378.43
_chemical_name_systematic
;
 ?
;
_space_group_IT_number 14
_symmetry_cell_setting monoclinic
_symmetry_space_group_name_Hall '-P 2ybc'
_symmetry_space_group_name_H-M 'P 1 21/c 1'
_atom_sites_solution_hydrogens geom
_atom_sites_solution_primary direct
_atom_sites_solution_secondary difmap
_audit_creation_method SHELXL-97
_cell_angle_alpha 90.00
_cell_angle_beta 90.561(3)
_cell_angle_gamma 90.00
_cell_formula_units_Z 4
_cell_length_a 25.744(5)
_cell_length_b 11.615(2)
_cell_length_c 20.613(4)
_cell_measurement_temperature 293(2)
_cell_volume 6163(2)
_computing_structure_refinement 'SHELXL-97 (Sheldrick, 1997)'
_computing_structure_solution 'SHELXS-97 (Sheldrick, 1990)'
_diffrn_ambient_temperature 293(2)
_diffrn_measured_fraction_theta_full 0.999
_diffrn_measured_fraction_theta_max 0.999
_diffrn_radiation_monochromator graphite
_diffrn_radiation_source 'fine-focus sealed tube'
_diffrn_radiation_type MoK\a
_diffrn_radiation_wavelength 0.71073
_diffrn_reflns_av_R_equivalents 0.0000
_diffrn_reflns_av_sigmaI/netI 0.0500
_diffrn_reflns_limit_h_max 31
_diffrn_reflns_limit_h_min -31
_diffrn_reflns_limit_k_max 14
_diffrn_reflns_limit_k_min 0
_diffrn_reflns_limit_l_max 25
_diffrn_reflns_limit_l_min 0
_diffrn_reflns_number 12100
_diffrn_reflns_theta_full 26.00
_diffrn_reflns_theta_max 26.00
_diffrn_reflns_theta_min 1.98
_exptl_absorpt_coefficient_mu 4.444
_exptl_absorpt_correction_T_max 0.8084
_exptl_absorpt_correction_T_min 0.6649
_exptl_absorpt_correction_type empirical
_exptl_absorpt_process_details SADABS
_exptl_crystal_colour yellow
_exptl_crystal_density_diffrn 1.485
_exptl_crystal_description block
_exptl_crystal_F_000 2704
_exptl_crystal_size_max 0.10
_exptl_crystal_size_mid 0.07
_exptl_crystal_size_min 0.05
_refine_diff_density_max 3.560
_refine_diff_density_min -1.238
_refine_diff_density_rms 0.235
_refine_ls_extinction_method none
_refine_ls_goodness_of_fit_ref 1.051
_refine_ls_hydrogen_treatment mixed
_refine_ls_matrix_type full
_refine_ls_number_parameters 684
_refine_ls_number_reflns 12100
_refine_ls_number_restraints 0
_refine_ls_restrained_S_all 1.051
_refine_ls_R_factor_all 0.0608
_refine_ls_R_factor_gt 0.0506
_refine_ls_shift/su_max 0.003
_refine_ls_shift/su_mean 0.000
_refine_ls_structure_factor_coef Fsqd
_refine_ls_weighting_details 'calc w=1/[\s^2^(Fo^2^)+(0.1043P)^2^+0.0000P] where P=(Fo^2^+2Fc^2^)/3'
_refine_ls_weighting_scheme calc
_refine_ls_wR_factor_gt 0.1470
_refine_ls_wR_factor_ref 0.1563
_reflns_number_gt 9594
_reflns_number_total 12100
_reflns_threshold_expression >2sigma(I)
_cod_data_source_file ic300694m_si_002_2.cif
_cod_data_source_block complex2
_cod_original_cell_volume 6164(2)
_cod_original_sg_symbol_H-M 'P 21/c'
_cod_database_code 4330547

loop_
_symmetry_equiv_pos_as_xyz
'x, y, z'
'-x, y+1/2, -z+1/2'
'-x, -y, -z'
'x, -y-1/2, z-1/2'

loop_
_atom_site_label
_atom_site_type_symbol
_atom_site_fract_x
_atom_site_fract_y
_atom_site_fract_z
_atom_site_U_iso_or_equiv
_atom_site_adp_type
_atom_site_occupancy
_atom_site_symmetry_multiplicity
_atom_site_calc_flag
_atom_site_refinement_flags
Ir1 Ir 0.687150(10) 0.17191(2) 0.525129(12) 0.03051(11) Uani 1 1 d .
Ir2 Ir 0.806306(11) 0.04291(2) 0.447729(12) 0.03109(11) Uani 1 1 d .
Cl1 Cl 0.50329(10) 0.1936(3) 0.70168(15) 0.0763(8) Uani 1 1 d .
Cl2 Cl 0.56859(10) 0.3853(2) 0.74315(14) 0.0756(8) Uani 1 1 d .
O1 O 0.7428(2) 0.0361(5) 0.5133(3) 0.0371(12) Uani 1 1 d .
N1 N 0.6280(2) 0.0967(5) 0.4733(3) 0.0332(13) Uani 1 1 d .
N2 N 0.7380(2) 0.2478(5) 0.5878(3) 0.0363(14) Uani 1 1 d .
N3 N 0.7583(2) -0.0166(5) 0.3760(3) 0.0367(14) Uani 1 1 d .
N4 N 0.8599(2) 0.0853(5) 0.5170(3) 0.0360(14) Uani 1 1 d .
N5 N 0.7796(2) 0.2210(5) 0.4365(3) 0.0314(13) Uani 1 1 d .
N6 N 0.7272(2) 0.2421(5) 0.4407(3) 0.0310(13) Uani 1 1 d .
C1 C 0.6311(3) -0.0033(7) 0.4406(4) 0.0380(17) Uani 1 1 d .
H1 H 0.6634 -0.0383 0.4363 0.046 Uiso 1 1 calc R
C2 C 0.5888(4) -0.0549(8) 0.4138(4) 0.055(2) Uani 1 1 d .
H2 H 0.5918 -0.1256 0.3931 0.066 Uiso 1 1 calc R
C3 C 0.5402(3) -0.0001(9) 0.4177(4) 0.056(2) Uani 1 1 d .
H3 H 0.5107 -0.0324 0.3987 0.067 Uiso 1 1 calc R
C4 C 0.5378(3) 0.1006(8) 0.4497(4) 0.047(2) Uani 1 1 d .
H4 H 0.5059 0.1374 0.4526 0.057 Uiso 1 1 calc R
C5 C 0.5814(3) 0.1529(7) 0.4789(4) 0.0417(18) Uani 1 1 d .
C6 C 0.5824(3) 0.2593(7) 0.5139(4) 0.0395(17) Uani 1 1 d .
C7 C 0.5392(3) 0.3295(7) 0.5225(4) 0.049(2) Uani 1 1 d .
H7 H 0.5067 0.3063 0.5072 0.058 Uiso 1 1 calc R
C8 C 0.5450(4) 0.4348(9) 0.5540(5) 0.061(3) Uani 1 1 d .
H8 H 0.5164 0.4828 0.5590 0.073 Uiso 1 1 calc R
C9 C 0.5922(4) 0.4674(8) 0.5775(5) 0.061(3) Uani 1 1 d .
C10 C 0.6361(4) 0.3958(8) 0.5716(4) 0.054(2) Uani 1 1 d .
H10 H 0.6678 0.4175 0.5898 0.065 Uiso 1 1 calc R
C11 C 0.6312(3) 0.2908(6) 0.5380(4) 0.0376(17) Uani 1 1 d .
C12 C 0.5975(5) 0.5818(9) 0.6129(6) 0.094(4) Uani 1 1 d .
H12A H 0.5726 0.5854 0.6471 0.140 Uiso 1 1 calc R
H12B H 0.5915 0.6438 0.5830 0.140 Uiso 1 1 calc R
H12C H 0.6319 0.5882 0.6310 0.140 Uiso 1 1 calc R
C13 C 0.7698(3) 0.3391(7) 0.5712(4) 0.0428(19) Uani 1 1 d .
H13 H 0.7696 0.3674 0.5290 0.051 Uiso 1 1 calc R
C14 C 0.8026(3) 0.3890(8) 0.6186(4) 0.052(2) Uani 1 1 d .
H14 H 0.8245 0.4497 0.6080 0.063 Uiso 1 1 calc R
C15 C 0.8015(4) 0.3457(9) 0.6815(5) 0.059(3) Uani 1 1 d .
H15 H 0.8243 0.3759 0.7125 0.071 Uiso 1 1 calc R
C16 C 0.7682(3) 0.2606(9) 0.6991(5) 0.057(2) Uani 1 1 d .
H16 H 0.7668 0.2342 0.7417 0.069 Uiso 1 1 calc R
C17 C 0.7356(3) 0.2138(8) 0.6497(4) 0.0439(19) Uani 1 1 d .
C18 C 0.6964(3) 0.1231(7) 0.6620(4) 0.0441(19) Uani 1 1 d .
C19 C 0.6894(3) 0.0703(8) 0.7220(4) 0.050(2) Uani 1 1 d .
H19 H 0.7101 0.0903 0.7575 0.061 Uiso 1 1 calc R
C20 C 0.6508(3) -0.0128(8) 0.7279(4) 0.051(2) Uani 1 1 d .
H20 H 0.6471 -0.0512 0.7671 0.061 Uiso 1 1 calc R
C21 C 0.6186(3) -0.0392(6) 0.6776(4) 0.0400(18) Uani 1 1 d .
C22 C 0.6252(3) 0.0143(7) 0.6172(4) 0.0369(17) Uani 1 1 d .
H22 H 0.6030 -0.0045 0.5829 0.044 Uiso 1 1 calc R
C23 C 0.6650(3) 0.0960(7) 0.6076(3) 0.0376(17) Uani 1 1 d .
C24 C 0.5763(3) -0.1235(8) 0.6848(4) 0.053(2) Uani 1 1 d .
H24A H 0.5890 -0.1899 0.7077 0.079 Uiso 1 1 calc R
H24B H 0.5638 -0.1463 0.6427 0.079 Uiso 1 1 calc R
H24C H 0.5484 -0.0893 0.7087 0.079 Uiso 1 1 calc R
C25 C 0.7316(3) 0.0490(7) 0.3324(3) 0.0415(19) Uani 1 1 d .
H25 H 0.7355 0.1286 0.3338 0.050 Uiso 1 1 calc R
C26 C 0.6993(3) 0.0021(8) 0.2868(4) 0.048(2) Uani 1 1 d .
H26 H 0.6826 0.0495 0.2568 0.057 Uiso 1 1 calc R
C27 C 0.6913(4) -0.1142(10) 0.2849(4) 0.060(3) Uani 1 1 d .
H27 H 0.6683 -0.1468 0.2551 0.072 Uiso 1 1 calc R
C28 C 0.7189(4) -0.1825(8) 0.3292(5) 0.056(2) Uani 1 1 d .
H28 H 0.7144 -0.2619 0.3283 0.067 Uiso 1 1 calc R
C29 C 0.7523(3) -0.1352(7) 0.3739(4) 0.0438(19) Uani 1 1 d .
C30 C 0.7866(3) -0.1970(7) 0.4198(4) 0.0428(18) Uani 1 1 d .
C31 C 0.7886(4) -0.3150(8) 0.4242(5) 0.059(2) Uani 1 1 d .
H31 H 0.7665 -0.3594 0.3985 0.071 Uiso 1 1 calc R
C32 C 0.8228(4) -0.3678(8) 0.4658(5) 0.063(3) Uani 1 1 d .
H32 H 0.8237 -0.4476 0.4691 0.076 Uiso 1 1 calc R
C33 C 0.8574(4) -0.2979(7) 0.5045(4) 0.046(2) Uani 1 1 d .
C34 C 0.8537(3) -0.1822(6) 0.5005(3) 0.0376(17) Uani 1 1 d .
H34 H 0.8753 -0.1371 0.5266 0.045 Uiso 1 1 calc R
C35 C 0.8178(3) -0.1268(6) 0.4577(3) 0.0344(16) Uani 1 1 d .
C36 C 0.8955(4) -0.3555(8) 0.5523(5) 0.067(3) Uani 1 1 d .
H36A H 0.9235 -0.3035 0.5620 0.101 Uiso 1 1 calc R
H36B H 0.9092 -0.4243 0.5331 0.101 Uiso 1 1 calc R
H36C H 0.8777 -0.3748 0.5915 0.101 Uiso 1 1 calc R
C37 C 0.8486(3) 0.0966(7) 0.5805(4) 0.048(2) Uani 1 1 d .
H37 H 0.8145 0.0881 0.5940 0.057 Uiso 1 1 calc R
C38 C 0.8872(4) 0.1208(9) 0.6261(5) 0.065(3) Uani 1 1 d .
H38 H 0.8790 0.1292 0.6697 0.078 Uiso 1 1 calc R
C39 C 0.9377(4) 0.1321(9) 0.6061(5) 0.065(3) Uani 1 1 d .
H39 H 0.9639 0.1467 0.6364 0.079 Uiso 1 1 calc R
C40 C 0.9500(4) 0.1216(8) 0.5402(5) 0.055(2) Uani 1 1 d .
H40 H 0.9838 0.1324 0.5262 0.066 Uiso 1 1 calc R
C41 C 0.9103(3) 0.0948(7) 0.4960(4) 0.0432(19) Uani 1 1 d .
C42 C 0.9154(3) 0.0738(7) 0.4255(4) 0.0405(18) Uani 1 1 d .
C43 C 0.9632(3) 0.0798(8) 0.3959(5) 0.059(3) Uani 1 1 d .
H43 H 0.9931 0.0969 0.4199 0.071 Uiso 1 1 calc R
C44 C 0.9657(4) 0.0592(10) 0.3284(5) 0.073(3) Uani 1 1 d .
H44 H 0.9971 0.0661 0.3068 0.088 Uiso 1 1 calc R
C45 C 0.9202(4) 0.0282(10) 0.2941(4) 0.069(3) Uani 1 1 d .
C46 C 0.8735(4) 0.0234(8) 0.3264(4) 0.055(2) Uani 1 1 d .
H46 H 0.8436 0.0029 0.3035 0.066 Uiso 1 1 calc R
C47 C 0.8701(3) 0.0486(7) 0.3926(4) 0.0403(19) Uani 1 1 d .
C48 C 0.9236(5) 0.0026(15) 0.2219(5) 0.118(6) Uani 1 1 d .
H48A H 0.9202 0.0731 0.1978 0.176 Uiso 1 1 calc R
H48B H 0.8962 -0.0491 0.2094 0.176 Uiso 1 1 calc R
H48C H 0.9566 -0.0321 0.2128 0.176 Uiso 1 1 calc R
C49 C 0.8006(3) 0.3056(6) 0.4036(4) 0.0367(17) Uani 1 1 d .
C50 C 0.7621(3) 0.3829(6) 0.3823(4) 0.0359(16) Uani 1 1 d .
H50 H 0.7666 0.4483 0.3569 0.043 Uiso 1 1 calc R
C51 C 0.7165(3) 0.3407(6) 0.4070(4) 0.0366(17) Uani 1 1 d .
C52 C 0.8575(3) 0.3264(7) 0.3927(4) 0.0413(18) Uani 1 1 d .
C53 C 0.8884(3) 0.3435(6) 0.4497(4) 0.0444(19) Uani 1 1 d .
H53 H 0.8745 0.3348 0.4909 0.053 Uiso 1 1 calc R
C54 C 0.9394(3) 0.3733(8) 0.4410(5) 0.053(2) Uani 1 1 d .
H54 H 0.9604 0.3852 0.4773 0.064 Uiso 1 1 calc R
C55 C 0.9609(4) 0.3864(10) 0.3798(5) 0.071(3) Uani 1 1 d .
H55 H 0.9957 0.4062 0.3755 0.085 Uiso 1 1 calc R
C56 C 0.9309(4) 0.3701(12) 0.3272(5) 0.083(4) Uani 1 1 d .
H56 H 0.9452 0.3778 0.2861 0.100 Uiso 1 1 calc R
C57 C 0.8786(4) 0.3417(8) 0.3334(4) 0.057(2) Uani 1 1 d .
H57 H 0.8580 0.3332 0.2964 0.069 Uiso 1 1 calc R
C58 C 0.6635(3) 0.3870(7) 0.3973(3) 0.048(2) Uani 1 1 d .
C59 C 0.6242(3) 0.3210(10) 0.3687(4) 0.060(3) Uani 1 1 d .
H59 H 0.6318 0.2442 0.3603 0.072 Uiso 1 1 calc R
C60 C 0.5763(4) 0.3585(13) 0.3522(5) 0.073(3) Uani 1 1 d .
H60 H 0.5515 0.3093 0.3343 0.088 Uiso 1 1 calc R
C61 C 0.5665(5) 0.4680(17) 0.3626(6) 0.097(5) Uani 1 1 d .
H61 H 0.5344 0.4962 0.3489 0.116 Uiso 1 1 calc R
C62 C 0.6025(6) 0.5494(11) 0.3944(6) 0.103(6) Uani 1 1 d .
H62 H 0.5931 0.6256 0.4017 0.123 Uiso 1 1 calc R
C63 C 0.6539(5) 0.5053(10) 0.4142(5) 0.081(4) Uani 1 1 d .
H63 H 0.6783 0.5505 0.4359 0.097 Uiso 1 1 calc R
C64 C 0.5649(4) 0.2602(9) 0.6948(5) 0.060(3) Uani 1 1 d .
H64A H 0.5918 0.2066 0.7084 0.072 Uiso 1 1 calc R
H64B H 0.5710 0.2804 0.6499 0.072 Uiso 1 1 calc R
H101 H 0.729(3) -0.022(6) 0.516(3) 0.011(18) Uiso 1 1 d .

loop_
_atom_site_aniso_label
_atom_site_aniso_U_11
_atom_site_aniso_U_22
_atom_site_aniso_U_33
_atom_site_aniso_U_23
_atom_site_aniso_U_13
_atom_site_aniso_U_12
Ir1 0.02712(17) 0.03569(18) 0.02881(17) -0.00613(10) 0.00460(11) 0.00693(11)
Ir2 0.03234(18) 0.03521(17) 0.02580(16) -0.00014(10) 0.00485(12) 0.01310(11)
Cl1 0.0477(14) 0.0934(19) 0.0879(19) -0.0490(15) -0.0018(13) -0.0069(13)
Cl2 0.0467(13) 0.0866(18) 0.0937(19) -0.0512(16) 0.0052(13) -0.0044(12)
O1 0.037(3) 0.036(3) 0.038(3) -0.008(2) 0.010(2) 0.006(3)
N1 0.034(3) 0.041(3) 0.025(3) 0.001(2) 0.006(2) 0.010(3)
N2 0.024(3) 0.045(4) 0.040(3) -0.009(3) 0.005(3) 0.005(3)
N3 0.031(3) 0.042(4) 0.036(3) -0.003(3) 0.007(3) 0.012(3)
N4 0.037(4) 0.036(3) 0.035(3) 0.001(3) 0.002(3) 0.014(3)
N5 0.027(3) 0.035(3) 0.033(3) 0.006(2) 0.006(2) 0.006(3)
N6 0.023(3) 0.031(3) 0.039(3) -0.004(2) 0.005(2) 0.011(2)
C1 0.035(4) 0.041(4) 0.038(4) -0.010(3) 0.007(3) 0.004(3)
C2 0.045(5) 0.076(6) 0.044(5) -0.014(4) 0.005(4) -0.012(4)
C3 0.038(5) 0.081(6) 0.049(5) -0.017(5) 0.000(4) -0.003(5)
C4 0.028(4) 0.076(6) 0.038(4) 0.000(4) 0.004(3) 0.001(4)
C5 0.026(4) 0.065(5) 0.034(4) 0.004(4) 0.010(3) 0.004(4)
C6 0.033(4) 0.052(5) 0.033(4) 0.003(3) 0.005(3) 0.008(3)
C7 0.038(5) 0.060(5) 0.047(5) 0.011(4) 0.010(4) 0.026(4)
C8 0.045(5) 0.080(7) 0.058(6) -0.001(5) 0.012(4) 0.036(5)
C9 0.053(6) 0.061(6) 0.071(6) -0.010(5) 0.026(5) 0.019(5)
C10 0.049(5) 0.054(5) 0.058(5) -0.002(4) 0.004(4) 0.015(4)
C11 0.029(4) 0.042(4) 0.043(4) 0.007(3) 0.008(3) 0.006(3)
C12 0.114(10) 0.055(6) 0.113(10) -0.036(6) 0.046(8) 0.031(7)
C13 0.035(4) 0.048(5) 0.046(5) -0.019(3) 0.011(4) 0.008(3)
C14 0.039(5) 0.063(6) 0.055(5) -0.030(4) 0.006(4) -0.001(4)
C15 0.043(5) 0.078(7) 0.057(6) -0.033(5) 0.002(4) -0.007(5)
C16 0.047(5) 0.077(6) 0.048(5) -0.027(5) 0.000(4) 0.004(5)
C17 0.031(4) 0.063(5) 0.038(4) -0.016(4) 0.000(3) 0.014(4)
C18 0.041(4) 0.059(5) 0.032(4) -0.014(4) 0.010(3) 0.010(4)
C19 0.046(5) 0.073(6) 0.033(4) -0.008(4) 0.001(4) 0.006(4)
C20 0.048(5) 0.075(6) 0.031(4) 0.003(4) 0.008(4) 0.008(5)
C21 0.041(4) 0.045(4) 0.035(4) 0.002(3) 0.011(3) 0.006(3)
C22 0.034(4) 0.045(4) 0.032(4) 0.002(3) 0.010(3) 0.010(3)
C23 0.031(4) 0.048(4) 0.034(4) -0.008(3) 0.002(3) 0.006(3)
C24 0.048(5) 0.061(5) 0.050(5) 0.002(4) 0.009(4) 0.003(4)
C25 0.042(5) 0.054(5) 0.028(4) 0.000(3) 0.004(3) 0.028(4)
C26 0.045(5) 0.069(6) 0.030(4) 0.001(4) 0.000(4) 0.014(4)
C27 0.043(5) 0.091(7) 0.047(5) -0.017(5) -0.013(4) 0.021(5)
C28 0.059(6) 0.054(5) 0.054(5) -0.004(4) -0.006(5) 0.003(4)
C29 0.040(5) 0.049(5) 0.042(4) -0.011(4) 0.002(4) 0.011(4)
C30 0.041(5) 0.045(4) 0.042(4) -0.005(3) 0.001(4) 0.015(4)
C31 0.053(6) 0.053(5) 0.070(6) -0.006(4) -0.009(5) 0.013(4)
C32 0.083(7) 0.033(5) 0.073(6) 0.002(4) 0.014(6) 0.019(5)
C33 0.060(6) 0.034(4) 0.043(4) 0.002(3) -0.002(4) 0.008(4)
C34 0.046(5) 0.041(4) 0.026(4) -0.005(3) 0.004(3) 0.013(3)
C35 0.048(4) 0.032(4) 0.023(3) -0.001(3) 0.009(3) 0.020(3)
C36 0.072(7) 0.042(5) 0.087(7) 0.004(5) -0.027(6) 0.022(5)
C37 0.052(5) 0.058(5) 0.033(4) -0.011(4) -0.004(4) 0.028(4)
C38 0.066(7) 0.081(7) 0.048(5) -0.013(5) -0.009(5) 0.039(6)
C39 0.063(7) 0.073(6) 0.060(6) -0.012(5) -0.019(5) 0.022(5)
C40 0.042(5) 0.054(5) 0.069(6) -0.006(4) -0.007(4) 0.013(4)
C41 0.034(4) 0.043(4) 0.053(5) 0.013(4) 0.001(4) 0.017(3)
C42 0.026(4) 0.048(4) 0.047(4) 0.009(4) 0.005(3) 0.013(3)
C43 0.037(5) 0.070(6) 0.070(6) 0.035(5) 0.017(4) 0.019(4)
C44 0.039(5) 0.107(8) 0.075(7) 0.041(6) 0.028(5) 0.031(5)
C45 0.048(6) 0.117(9) 0.044(5) 0.034(5) 0.022(4) 0.049(6)
C46 0.050(5) 0.075(6) 0.041(5) 0.000(4) 0.007(4) 0.036(5)
C47 0.036(4) 0.049(4) 0.035(4) 0.017(3) 0.006(3) 0.023(3)
C48 0.077(8) 0.226(16) 0.050(6) 0.034(8) 0.027(6) 0.100(10)
C49 0.032(4) 0.039(4) 0.039(4) -0.005(3) 0.001(3) 0.009(3)
C50 0.038(4) 0.033(4) 0.037(4) -0.005(3) 0.001(3) 0.008(3)
C51 0.034(4) 0.042(4) 0.034(4) -0.009(3) -0.003(3) 0.011(3)
C52 0.025(4) 0.055(5) 0.044(4) 0.007(3) 0.002(3) 0.002(3)
C53 0.041(5) 0.037(4) 0.056(5) 0.000(3) -0.007(4) 0.007(3)
C54 0.043(5) 0.055(5) 0.061(6) 0.018(4) -0.006(4) -0.004(4)
C55 0.037(5) 0.104(9) 0.071(7) 0.018(6) 0.005(5) -0.014(5)
C56 0.048(6) 0.149(11) 0.052(6) 0.030(7) 0.014(5) -0.011(7)
C57 0.041(5) 0.091(7) 0.040(5) 0.015(4) 0.006(4) -0.006(5)
C58 0.058(6) 0.059(5) 0.027(4) 0.008(3) 0.013(4) 0.032(4)
C59 0.033(5) 0.122(9) 0.026(4) 0.023(4) 0.000(3) 0.010(5)
C60 0.053(6) 0.125(10) 0.042(5) 0.016(6) 0.012(5) 0.027(7)
C61 0.048(7) 0.195(17) 0.047(6) 0.028(8) 0.014(5) 0.025(9)
C62 0.154(14) 0.097(9) 0.059(7) 0.029(6) 0.060(8) 0.100(10)
C63 0.103(9) 0.079(7) 0.061(6) 0.016(6) 0.019(6) 0.065(7)
C64 0.052(5) 0.075(6) 0.054(5) -0.038(5) 0.011(4) 0.009(5)

loop_
_atom_type_symbol
_atom_type_description
_atom_type_scat_dispersion_real
_atom_type_scat_dispersion_imag
_atom_type_scat_source
C C 0.0033 0.0016 'International Tables Vol C Tables 4.2.6.8 and 6.1.1.4'
H H 0.0000 0.0000 'International Tables Vol C Tables 4.2.6.8 and 6.1.1.4'
Cl Cl 0.1484 0.1585 'International Tables Vol C Tables 4.2.6.8 and 6.1.1.4'
Ir Ir -1.4442 7.9887 'International Tables Vol C Tables 4.2.6.8 and 6.1.1.4'
N N 0.0061 0.0033 'International Tables Vol C Tables 4.2.6.8 and 6.1.1.4'
O O 0.0106 0.0060 'International Tables Vol C Tables 4.2.6.8 and 6.1.1.4'

loop_
_geom_angle_atom_site_label_1
_geom_angle_atom_site_label_2
_geom_angle_atom_site_label_3
_geom_angle
C23 Ir1 C11 88.9(3)
C23 Ir1 N2 80.7(3)
C11 Ir1 N2 94.3(3)
C23 Ir1 N1 92.3(3)
C11 Ir1 N1 80.4(3)
N2 Ir1 N1 171.3(2)
C23 Ir1 O1 88.2(3)
C11 Ir1 O1 175.9(3)
N2 Ir1 O1 88.0(2)
N1 Ir1 O1 96.9(2)
C23 Ir1 N6 168.3(3)
C11 Ir1 N6 101.1(2)
N2 Ir1 N6 92.2(2)
N1 Ir1 N6 95.6(2)
O1 Ir1 N6 82.2(2)
C35 Ir2 C47 88.3(3)
C35 Ir2 N4 93.9(3)
C47 Ir2 N4 80.6(3)
C35 Ir2 N3 80.2(3)
C47 Ir2 N3 95.4(3)
N4 Ir2 N3 172.9(2)
C35 Ir2 O1 90.6(3)
C47 Ir2 O1 175.2(3)
N4 Ir2 O1 94.8(2)
N3 Ir2 O1 89.1(2)
C35 Ir2 N5 170.2(3)
C47 Ir2 N5 99.6(2)
N4 Ir2 N5 93.2(2)
N3 Ir2 N5 93.2(2)
O1 Ir2 N5 82.0(2)
Ir2 O1 Ir1 124.1(3)
C1 N1 C5 120.5(7)
C1 N1 Ir1 125.7(5)
C5 N1 Ir1 113.6(5)
C17 N2 C13 119.6(7)
C17 N2 Ir1 116.3(5)
C13 N2 Ir1 123.7(5)
C25 N3 C29 118.7(7)
C25 N3 Ir2 126.0(5)
C29 N3 Ir2 115.2(5)
C37 N4 C41 120.6(7)
C37 N4 Ir2 123.6(6)
C41 N4 Ir2 115.7(5)
C49 N5 N6 107.9(5)
C49 N5 Ir2 129.2(5)
N6 N5 Ir2 117.9(4)
C51 N6 N5 108.1(6)
C51 N6 Ir1 128.5(5)
N5 N6 Ir1 117.0(4)
N1 C1 C2 122.3(8)
C1 C2 C3 119.2(8)
C4 C3 C2 117.8(8)
C3 C4 C5 123.1(8)
N1 C5 C4 117.0(7)
N1 C5 C6 116.2(7)
C4 C5 C6 126.8(7)
C7 C6 C11 121.3(8)
C7 C6 C5 124.0(8)
C11 C6 C5 114.7(7)
C6 C7 C8 119.5(9)
C9 C8 C7 120.2(8)
C8 C9 C10 121.3(9)
C8 C9 C12 119.5(9)
C10 C9 C12 119.2(10)
C11 C10 C9 119.1(9)
C6 C11 C10 118.5(7)
C6 C11 Ir1 114.6(6)
C10 C11 Ir1 126.7(6)
N2 C13 C14 119.7(8)
C15 C14 C13 118.7(9)
C16 C15 C14 122.0(9)
C15 C16 C17 117.1(9)
N2 C17 C16 122.6(8)
N2 C17 C18 114.2(7)
C16 C17 C18 123.2(8)
C19 C18 C23 121.9(8)
C19 C18 C17 123.9(8)
C23 C18 C17 114.2(7)
C20 C19 C18 118.7(8)
C21 C20 C19 121.5(8)
C20 C21 C22 119.9(8)
C20 C21 C24 121.4(8)
C22 C21 C24 118.7(8)
C21 C22 C23 121.1(7)
C18 C23 C22 116.7(7)
C18 C23 Ir1 114.2(6)
C22 C23 Ir1 128.9(5)
N3 C25 C26 122.2(8)
C25 C26 C27 120.4(8)
C26 C27 C28 117.9(8)
C29 C28 C27 121.5(9)
C28 C29 N3 119.3(8)
C28 C29 C30 127.2(8)
N3 C29 C30 113.4(7)
C31 C30 C35 122.0(8)
C31 C30 C29 123.3(8)
C35 C30 C29 114.7(7)
C32 C31 C30 120.8(9)
C31 C32 C33 119.0(8)
C34 C33 C32 119.1(8)
C34 C33 C36 121.0(8)
C32 C33 C36 119.8(7)
C33 C34 C35 122.1(8)
C30 C35 C34 117.0(7)
C30 C35 Ir2 115.9(5)
C34 C35 Ir2 127.0(6)
N4 C37 C38 121.1(9)
C39 C38 C37 119.2(9)
C38 C39 C40 120.4(9)
C41 C40 C39 118.7(9)
N4 C41 C40 119.8(8)
N4 C41 C42 112.9(7)
C40 C41 C42 127.2(8)
C47 C42 C43 123.4(8)
C47 C42 C41 115.7(7)
C43 C42 C41 120.9(8)
C42 C43 C44 118.3(9)
C45 C44 C43 119.4(8)
C46 C45 C44 119.4(9)
C46 C45 C48 121.6(11)
C44 C45 C48 119.0(9)
C45 C46 C47 121.7(9)
C42 C47 C46 117.6(8)
C42 C47 Ir2 115.1(6)
C46 C47 Ir2 127.2(7)
N5 C49 C50 110.4(7)
N5 C49 C52 127.1(7)
C50 C49 C52 122.4(7)
C51 C50 C49 104.9(7)
N6 C51 C50 108.6(6)
N6 C51 C58 123.7(7)
C50 C51 C58 127.6(7)
C57 C52 C53 119.9(8)
C57 C52 C49 123.7(8)
C53 C52 C49 115.9(7)
C54 C53 C52 117.1(8)
C53 C54 C55 122.4(9)
C56 C55 C54 119.3(9)
C55 C56 C57 120.6(9)
C52 C57 C56 120.7(9)
C59 C58 C63 120.0(9)
C59 C58 C51 121.5(8)
C63 C58 C51 118.4(9)
C60 C59 C58 126.0(11)
C61 C60 C59 116.6(13)
C60 C61 C62 124.9(12)
C63 C62 C61 117.3(10)
C58 C63 C62 114.9(12)
Cl2 C64 Cl1 110.9(4)

loop_
_geom_bond_atom_site_label_1
_geom_bond_atom_site_label_2
_geom_bond_distance
Ir1 C23 2.002(8)
Ir1 C11 2.014(7)
Ir1 N2 2.032(6)
Ir1 N1 2.047(6)
Ir1 O1 2.146(5)
Ir1 N6 2.188(6)
Ir2 C35 2.004(7)
Ir2 C47 2.007(8)
Ir2 N4 2.036(6)
Ir2 N3 2.038(6)
Ir2 O1 2.134(5)
Ir2 N5 2.191(6)
Cl1 C64 1.773(10)
Cl2 C64 1.763(8)
N1 C1 1.345(9)
N1 C5 1.373(9)
N2 C17 1.338(10)
N2 C13 1.385(10)
N3 C25 1.359(9)
N3 C29 1.387(10)
N4 C37 1.351(9)
N4 C41 1.376(10)
N5 C49 1.312(9)
N5 N6 1.377(8)
N6 C51 1.366(9)
C1 C2 1.357(11)
C2 C3 1.406(13)
C3 C4 1.344(12)
C4 C5 1.405(11)
C5 C6 1.432(11)
C6 C7 1.391(10)
C6 C11 1.396(11)
C7 C8 1.392(13)
C8 C9 1.359(14)
C9 C10 1.410(12)
C9 C12 1.521(14)
C10 C11 1.408(12)
C13 C14 1.410(11)
C14 C15 1.392(14)
C15 C16 1.361(14)
C16 C17 1.421(11)
C17 C18 1.482(12)
C18 C19 1.396(12)
C18 C23 1.411(11)
C19 C20 1.391(13)
C20 C21 1.356(12)
C21 C22 1.403(10)
C21 C24 1.474(12)
C22 C23 1.412(11)
C25 C26 1.363(12)
C26 C27 1.367(14)
C27 C28 1.398(13)
C28 C29 1.369(12)
C29 C30 1.475(11)
C30 C31 1.374(12)
C30 C35 1.382(11)
C31 C32 1.370(13)
C32 C33 1.439(14)
C33 C34 1.351(10)
C33 C36 1.537(12)
C34 C35 1.425(10)
C37 C38 1.390(12)
C38 C39 1.373(14)
C39 C40 1.402(14)
C40 C41 1.398(12)
C41 C42 1.481(11)
C42 C47 1.375(11)
C42 C43 1.380(11)
C43 C44 1.415(15)
C44 C45 1.411(16)
C45 C46 1.380(12)
C45 C48 1.521(15)
C46 C47 1.400(11)
C49 C50 1.404(10)
C49 C52 1.503(10)
C50 C51 1.376(11)
C51 C58 1.478(11)
C52 C57 1.356(12)
C52 C53 1.425(12)
C53 C54 1.373(12)
C54 C55 1.390(13)
C55 C56 1.338(14)
C56 C57 1.395(13)
C58 C59 1.395(13)
C58 C63 1.440(13)
C59 C60 1.348(13)
C60 C61 1.316(19)
C61 C62 1.47(2)
C62 C63 1.472(17)

loop_
_geom_torsion_atom_site_label_1
_geom_torsion_atom_site_label_2
_geom_torsion_atom_site_label_3
_geom_torsion_atom_site_label_4
_geom_torsion
C35 Ir2 O1 Ir1 -166.0(4)
C47 Ir2 O1 Ir1 117(3)
N4 Ir2 O1 Ir1 100.1(3)
N3 Ir2 O1 Ir1 -85.9(3)
N5 Ir2 O1 Ir1 7.5(3)
C23 Ir1 O1 Ir2 -164.7(4)
C11 Ir1 O1 Ir2 151(4)
N2 Ir1 O1 Ir2 -84.0(3)
N1 Ir1 O1 Ir2 103.2(3)
N6 Ir1 O1 Ir2 8.5(3)
C23 Ir1 N1 C1 -92.8(6)
C11 Ir1 N1 C1 178.7(6)
N2 Ir1 N1 C1 -128.4(15)
O1 Ir1 N1 C1 -4.4(6)
N6 Ir1 N1 C1 78.4(6)
C23 Ir1 N1 C5 81.5(5)
C11 Ir1 N1 C5 -6.9(5)
N2 Ir1 N1 C5 46.0(18)
O1 Ir1 N1 C5 170.0(5)
N6 Ir1 N1 C5 -107.2(5)
C23 Ir1 N2 C17 2.1(5)
C11 Ir1 N2 C17 90.2(6)
N1 Ir1 N2 C17 38.2(18)
O1 Ir1 N2 C17 -86.4(5)
N6 Ir1 N2 C17 -168.5(5)
C23 Ir1 N2 C13 -170.6(6)
C11 Ir1 N2 C13 -82.4(6)
N1 Ir1 N2 C13 -134.5(14)
O1 Ir1 N2 C13 100.9(5)
N6 Ir1 N2 C13 18.8(5)
C35 Ir2 N3 C25 -174.7(6)
C47 Ir2 N3 C25 -87.4(6)
N4 Ir2 N3 C25 -142.3(18)
O1 Ir2 N3 C25 94.5(6)
N5 Ir2 N3 C25 12.5(6)
C35 Ir2 N3 C29 6.9(5)
C47 Ir2 N3 C29 94.2(5)
N4 Ir2 N3 C29 39(2)
O1 Ir2 N3 C29 -83.9(5)
N5 Ir2 N3 C29 -165.9(5)
C35 Ir2 N4 C37 -89.4(6)
C47 Ir2 N4 C37 -177.0(6)
N3 Ir2 N4 C37 -121.3(19)
O1 Ir2 N4 C37 1.6(6)
N5 Ir2 N4 C37 83.8(6)
C35 Ir2 N4 C41 86.4(5)
C47 Ir2 N4 C41 -1.2(5)
N3 Ir2 N4 C41 54(2)
O1 Ir2 N4 C41 177.4(5)
N5 Ir2 N4 C41 -100.4(5)
C35 Ir2 N5 C49 -143.8(13)
C47 Ir2 N5 C49 -0.9(7)
N4 Ir2 N5 C49 80.1(7)
N3 Ir2 N5 C49 -96.9(7)
O1 Ir2 N5 C49 174.5(7)
C35 Ir2 N5 N6 8.0(16)
C47 Ir2 N5 N6 150.9(5)
N4 Ir2 N5 N6 -128.1(5)
N3 Ir2 N5 N6 54.9(5)
O1 Ir2 N5 N6 -33.7(5)
C49 N5 N6 C51 2.3(8)
Ir2 N5 N6 C51 -155.0(4)
C49 N5 N6 Ir1 -152.1(5)
Ir2 N5 N6 Ir1 50.6(5)
C23 Ir1 N6 C51 -146.9(12)
C11 Ir1 N6 C51 0.3(7)
N2 Ir1 N6 C51 -94.5(6)
N1 Ir1 N6 C51 81.6(6)
O1 Ir1 N6 C51 177.8(6)
C23 Ir1 N6 N5 1.5(15)
C11 Ir1 N6 N5 148.7(5)
N2 Ir1 N6 N5 53.8(5)
N1 Ir1 N6 N5 -130.1(5)
O1 Ir1 N6 N5 -33.9(4)
C5 N1 C1 C2 -2.1(11)
Ir1 N1 C1 C2 171.9(6)
N1 C1 C2 C3 2.7(13)
C1 C2 C3 C4 -1.7(14)
C2 C3 C4 C5 0.2(14)
C1 N1 C5 C4 0.5(10)
Ir1 N1 C5 C4 -174.2(5)
C1 N1 C5 C6 -179.3(7)
Ir1 N1 C5 C6 6.0(8)
C3 C4 C5 N1 0.5(12)
C3 C4 C5 C6 -179.8(8)
N1 C5 C6 C7 177.8(7)
C4 C5 C6 C7 -2.0(13)
N1 C5 C6 C11 -0.4(10)
C4 C5 C6 C11 179.8(7)
C11 C6 C7 C8 1.9(12)
C5 C6 C7 C8 -176.2(8)
C6 C7 C8 C9 -1.5(14)
C7 C8 C9 C10 -1.1(15)
C7 C8 C9 C12 -178.9(10)
C8 C9 C10 C11 3.1(15)
C12 C9 C10 C11 -179.1(9)
C7 C6 C11 C10 0.1(12)
C5 C6 C11 C10 178.4(7)
C7 C6 C11 Ir1 176.2(6)
C5 C6 C11 Ir1 -5.5(9)
C9 C10 C11 C6 -2.6(13)
C9 C10 C11 Ir1 -178.2(7)
C23 Ir1 C11 C6 -85.7(6)
N2 Ir1 C11 C6 -166.3(6)
N1 Ir1 C11 C6 6.7(5)
O1 Ir1 C11 C6 -42(4)
N6 Ir1 C11 C6 100.6(6)
C23 Ir1 C11 C10 90.0(7)
N2 Ir1 C11 C10 9.4(8)
N1 Ir1 C11 C10 -177.6(8)
O1 Ir1 C11 C10 134(3)
N6 Ir1 C11 C10 -83.7(7)
C17 N2 C13 C14 5.3(10)
Ir1 N2 C13 C14 177.7(5)
N2 C13 C14 C15 -0.9(11)
C13 C14 C15 C16 -3.1(13)
C14 C15 C16 C17 2.5(14)
C13 N2 C17 C16 -6.0(11)
Ir1 N2 C17 C16 -179.0(6)
C13 N2 C17 C18 174.3(6)
Ir1 N2 C17 C18 1.3(8)
C15 C16 C17 N2 2.1(13)
C15 C16 C17 C18 -178.3(8)
N2 C17 C18 C19 176.1(7)
C16 C17 C18 C19 -3.5(13)
N2 C17 C18 C23 -5.7(10)
C16 C17 C18 C23 174.6(7)
C23 C18 C19 C20 1.2(13)
C17 C18 C19 C20 179.2(8)
C18 C19 C20 C21 -3.3(13)
C19 C20 C21 C22 2.8(13)
C19 C20 C21 C24 -177.2(8)
C20 C21 C22 C23 -0.3(11)
C24 C21 C22 C23 179.8(7)
C19 C18 C23 C22 1.2(11)
C17 C18 C23 C22 -176.9(7)
C19 C18 C23 Ir1 -174.4(6)
C17 C18 C23 Ir1 7.4(9)
C21 C22 C23 C18 -1.7(11)
C21 C22 C23 Ir1 173.1(6)
C11 Ir1 C23 C18 -99.8(6)
N2 Ir1 C23 C18 -5.2(6)
N1 Ir1 C23 C18 179.9(6)
O1 Ir1 C23 C18 83.0(6)
N6 Ir1 C23 C18 48.0(15)
C11 Ir1 C23 C22 85.2(7)
N2 Ir1 C23 C22 179.8(7)
N1 Ir1 C23 C22 4.9(7)
O1 Ir1 C23 C22 -92.0(7)
N6 Ir1 C23 C22 -126.9(12)
C29 N3 C25 C26 -0.1(11)
Ir2 N3 C25 C26 -178.4(6)
N3 C25 C26 C27 2.2(12)
C25 C26 C27 C28 -2.6(13)
C26 C27 C28 C29 0.9(14)
C27 C28 C29 N3 1.2(14)
C27 C28 C29 C30 -175.0(9)
C25 N3 C29 C28 -1.6(11)
Ir2 N3 C29 C28 177.0(7)
C25 N3 C29 C30 175.1(7)
Ir2 N3 C29 C30 -6.3(8)
C28 C29 C30 C31 -1.0(15)
N3 C29 C30 C31 -177.4(8)
C28 C29 C30 C35 177.6(9)
N3 C29 C30 C35 1.2(10)
C35 C30 C31 C32 -1.3(15)
C29 C30 C31 C32 177.1(9)
C30 C31 C32 C33 -1.0(15)
C31 C32 C33 C34 2.6(14)
C31 C32 C33 C36 179.1(10)
C32 C33 C34 C35 -2.0(13)
C36 C33 C34 C35 -178.5(8)
C31 C30 C35 C34 1.9(12)
C29 C30 C35 C34 -176.6(7)
C31 C30 C35 Ir2 -176.8(7)
C29 C30 C35 Ir2 4.7(9)
C33 C34 C35 C30 -0.2(11)
C33 C34 C35 Ir2 178.4(6)
C47 Ir2 C35 C30 -102.0(6)
N4 Ir2 C35 C30 177.5(6)
N3 Ir2 C35 C30 -6.2(6)
O1 Ir2 C35 C30 82.7(6)
N5 Ir2 C35 C30 41.5(17)
C47 Ir2 C35 C34 79.4(7)
N4 Ir2 C35 C34 -1.0(6)
N3 Ir2 C35 C34 175.2(7)
O1 Ir2 C35 C34 -95.8(6)
N5 Ir2 C35 C34 -137.0(13)
C41 N4 C37 C38 1.5(12)
Ir2 N4 C37 C38 177.1(6)
N4 C37 C38 C39 -0.7(14)
C37 C38 C39 C40 1.3(15)
C38 C39 C40 C41 -2.7(14)
C37 N4 C41 C40 -2.9(11)
Ir2 N4 C41 C40 -178.9(6)
C37 N4 C41 C42 176.9(7)
Ir2 N4 C41 C42 1.0(8)
C39 C40 C41 N4 3.5(12)
C39 C40 C41 C42 -176.4(8)
N4 C41 C42 C47 0.0(10)
C40 C41 C42 C47 179.9(8)
N4 C41 C42 C43 180.0(7)
C40 C41 C42 C43 -0.2(13)
C47 C42 C43 C44 0.2(13)
C41 C42 C43 C44 -179.8(8)
C42 C43 C44 C45 -3.0(14)
C43 C44 C45 C46 2.9(15)
C43 C44 C45 C48 -178.1(11)
C44 C45 C46 C47 0.0(14)
C48 C45 C46 C47 -179.0(10)
C43 C42 C47 C46 2.6(12)
C41 C42 C47 C46 -177.4(7)
C43 C42 C47 Ir2 179.0(6)
C41 C42 C47 Ir2 -1.0(9)
C45 C46 C47 C42 -2.7(12)
C45 C46 C47 Ir2 -178.6(7)
C35 Ir2 C47 C42 -93.0(6)
N4 Ir2 C47 C42 1.2(6)
N3 Ir2 C47 C42 -173.0(6)
O1 Ir2 C47 C42 -16(4)
N5 Ir2 C47 C42 92.9(6)
C35 Ir2 C47 C46 83.0(7)
N4 Ir2 C47 C46 177.2(7)
N3 Ir2 C47 C46 3.0(7)
O1 Ir2 C47 C46 160(3)
N5 Ir2 C47 C46 -91.2(7)
N6 N5 C49 C50 -2.9(8)
Ir2 N5 C49 C50 151.1(5)
N6 N5 C49 C52 172.9(7)
Ir2 N5 C49 C52 -33.2(11)
N5 C49 C50 C51 2.3(8)
C52 C49 C50 C51 -173.7(7)
N5 N6 C51 C50 -0.9(8)
Ir1 N6 C51 C50 149.6(5)
N5 N6 C51 C58 176.1(6)
Ir1 N6 C51 C58 -33.3(10)
C49 C50 C51 N6 -0.7(8)
C49 C50 C51 C58 -177.6(7)
N5 C49 C52 C57 127.1(9)
C50 C49 C52 C57 -57.6(12)
N5 C49 C52 C53 -60.3(11)
C50 C49 C52 C53 115.0(8)
C57 C52 C53 C54 -1.2(12)
C49 C52 C53 C54 -174.1(7)
C52 C53 C54 C55 -0.2(13)
C53 C54 C55 C56 0.4(17)
C54 C55 C56 C57 0.8(19)
C53 C52 C57 C56 2.3(15)
C49 C52 C57 C56 174.7(9)
C55 C56 C57 C52 -2.1(19)
N6 C51 C58 C59 -56.4(10)
C50 C51 C58 C59 120.1(9)
N6 C51 C58 C63 127.7(8)
C50 C51 C58 C63 -55.8(11)
C63 C58 C59 C60 2.5(13)
C51 C58 C59 C60 -173.3(8)
C58 C59 C60 C61 1.8(14)
C59 C60 C61 C62 -4.1(16)
C60 C61 C62 C63 1.9(17)
C59 C58 C63 C62 -4.4(12)
C51 C58 C63 C62 171.6(8)
C61 C62 C63 C58 2.4(14)
